data_7703151
loop_
_publ_author_name
'Yang, Hua'
'Meng, Yan-Xia'
'Tian, Hai-Quan'
'Li, Da-Cheng'
'Zeng, Su-Yuan'
'Song, You'
'Dou, Jian-Min'

_publ_section_title
;
 Investigating the effect of lanthanide radius and diamagnetic linkers on
 the framework of metallacrown complexes.
;
_journal_issue 6
_journal_name_full 'Dalton transactions (Cambridge, England : 2003)'
_journal_page_first 1955
_journal_page_last 1962
_journal_paper_doi 10.1039/c9dt04383g
_journal_volume 49
_journal_year 2020
_chemical_formula_sum 'C30 H72 Cu10 Fe2 N34 Nd2 O52'
_chemical_formula_weight 2776.80
_space_group_IT_number 2
_space_group_name_Hall '-P 1'
_space_group_name_H-M_alt 'P -1'
_symmetry_cell_setting triclinic
_symmetry_space_group_name_H-M 'P -1'
_atom_sites_solution_hydrogens geom
_atom_sites_solution_primary direct
_atom_sites_solution_secondary difmap
_audit_creation_method SHELXL-97
_audit_update_record
;
2017-09-08 deposited with the CCDC.	2020-01-03 downloaded from the CCDC.
;
_cell_angle_alpha 72.740(4)
_cell_angle_beta 86.532(3)
_cell_angle_gamma 74.166(4)
_cell_formula_units_Z 1
_cell_length_a 10.4494(4)
_cell_length_b 13.3443(7)
_cell_length_c 16.2694(7)
_cell_measurement_reflns_used 3579
_cell_measurement_temperature 293(2)
_cell_measurement_theta_max 28.7313
_cell_measurement_theta_min 2.4381
_cell_volume 2083.72(17)
_computing_structure_refinement 'SHELXL-97 (Sheldrick, 1997)'
_computing_structure_solution 'SHELXS-97 (Sheldrick, 1990)'
_diffrn_ambient_temperature 293(2)
_diffrn_measured_fraction_theta_full 0.999
_diffrn_measured_fraction_theta_max 0.999
_diffrn_measurement_device_type 'Xcalibur, Eos, Gemini'
_diffrn_measurement_method '\w scans'
_diffrn_radiation_monochromator graphite
_diffrn_radiation_source 'fine-focus sealed tube'
_diffrn_radiation_type MoK\a
_diffrn_radiation_wavelength 0.71073
_diffrn_reflns_av_R_equivalents 0.0680
_diffrn_reflns_av_sigmaI/netI 0.1114
_diffrn_reflns_limit_h_max 12
_diffrn_reflns_limit_h_min -11
_diffrn_reflns_limit_k_max 15
_diffrn_reflns_limit_k_min -15
_diffrn_reflns_limit_l_max 19
_diffrn_reflns_limit_l_min -19
_diffrn_reflns_number 15437
_diffrn_reflns_theta_full 25.02
_diffrn_reflns_theta_max 25.02
_diffrn_reflns_theta_min 2.44
_exptl_absorpt_coefficient_mu 4.172
_exptl_absorpt_correction_T_max 0.5374
_exptl_absorpt_correction_T_min 0.4219
_exptl_absorpt_correction_type multi-scan
_exptl_absorpt_process_details sadabs
_exptl_crystal_colour blue
_exptl_crystal_density_diffrn 2.213
_exptl_crystal_density_method 'not measured'
_exptl_crystal_description block
_exptl_crystal_F_000 1368
_exptl_crystal_size_max 0.25
_exptl_crystal_size_mid 0.19
_exptl_crystal_size_min 0.17
_refine_diff_density_max 1.062
_refine_diff_density_min -2.760
_refine_diff_density_rms 0.228
_refine_ls_extinction_method none
_refine_ls_goodness_of_fit_ref 1.041
_refine_ls_hydrogen_treatment constr
_refine_ls_matrix_type full
_refine_ls_number_parameters 586
_refine_ls_number_reflns 7345
_refine_ls_number_restraints 1794
_refine_ls_restrained_S_all 0.959
_refine_ls_R_factor_all 0.0884
_refine_ls_R_factor_gt 0.0558
_refine_ls_shift/su_max 0.000
_refine_ls_shift/su_mean 0.000
_refine_ls_structure_factor_coef Fsqd
_refine_ls_weighting_details 'calc w=1/[\s^2^(Fo^2^)+(0.0379P)^2^+12.6247P] where P=(Fo^2^+2Fc^2^)/3'
_refine_ls_weighting_scheme calc
_refine_ls_wR_factor_gt 0.1182
_refine_ls_wR_factor_ref 0.1402
_reflns_number_gt 5209
_reflns_number_total 7345
_reflns_threshold_expression >2sigma(I)
_cod_data_source_file c9dt04383g2.cif
_cod_data_source_block exp_6329
_cod_depositor_comments 'Adding full bibliography for 7703149--7703156.cif.'
_cod_original_cell_volume 2083.72(16)
_cod_database_code 7703151

loop_
_symmetry_equiv_pos_as_xyz
'x, y, z'
'-x, -y, -z'

loop_
_atom_site_label
_atom_site_type_symbol
_atom_site_fract_x
_atom_site_fract_y
_atom_site_fract_z
_atom_site_U_iso_or_equiv
_atom_site_adp_type
_atom_site_occupancy
_atom_site_symmetry_multiplicity
_atom_site_calc_flag
_atom_site_refinement_flags
Cu1 Cu 0.54497(10) 0.12611(8) 0.47843(6) 0.0084(2) Uani 1 1 d U
Cu2 Cu 0.16230(10) 0.32992(8) 0.56844(6) 0.0087(2) Uani 1 1 d U
Cu3 Cu 0.21432(10) 0.27479(8) 0.85879(6) 0.0100(2) Uani 1 1 d U
Cu4 Cu 0.64180(10) 0.07196(8) 0.94289(6) 0.0099(2) Uani 1 1 d U
Cu5 Cu 0.83709(10) -0.03381(9) 0.70913(6) 0.0106(2) Uani 1 1 d U
Fe1 Fe 0.37484(13) 0.58830(10) 0.79254(8) 0.0110(3) Uani 1 1 d U
Nd1 Nd 0.50057(5) 0.18872(4) 0.70472(3) 0.01167(14) Uani 1 1 d U
O1 O 0.3915(6) 0.1937(5) 0.4015(3) 0.0101(11) Uani 1 1 d U
O2 O 0.4260(6) 0.1746(5) 0.5625(3) 0.0110(11) Uani 1 1 d U
O3 O 0.8892(6) -0.0635(5) 0.5982(4) 0.0126(11) Uani 1 1 d U
O4 O 0.6827(6) 0.0682(5) 0.6439(3) 0.0106(10) Uani 1 1 d U
O5 O 0.8208(6) -0.0245(5) 0.9556(4) 0.0136(12) Uani 1 1 d U
O6 O 0.6508(6) 0.0617(5) 0.8279(3) 0.0110(11) Uani 1 1 d U
O7 O 0.2780(6) 0.2541(5) 0.9731(4) 0.0147(12) Uani 1 1 d U
O8 O 0.3805(6) 0.1678(5) 0.8511(4) 0.0106(10) Uani 1 1 d U
O9 O 0.0140(6) 0.3905(5) 0.6331(4) 0.0127(12) Uani 1 1 d U
O10 O 0.2519(6) 0.2635(5) 0.6798(4) 0.0117(11) Uani 1 1 d U
O11 O 0.3633(7) 0.4854(5) 0.9689(4) 0.0253(16) Uani 1 1 d U
O12 O 0.2321(7) 0.7755(5) 0.1008(4) 0.0224(15) Uani 1 1 d U
O13 O 0.3831(7) 0.6754(6) 0.0394(5) 0.0305(17) Uani 1 1 d U
O14 O 0.1777(7) 0.6775(5) 0.0304(4) 0.0255(16) Uani 1 1 d U
O15 O 0.5238(6) 0.3486(5) 0.5719(4) 0.0169(13) Uani 1 1 d U
O16 O 0.7162(6) 0.2571(5) 0.7223(4) 0.0156(13) Uani 1 1 d U
O17 O 0.2249(7) 0.4965(5) 0.5463(4) 0.0240(15) Uani 1 1 d U
O18 O 0.4490(6) 0.0017(5) 0.7367(3) 0.0130(13) Uani 1 1 d U
O19 O 0.1574(6) 0.0790(5) 0.7483(4) 0.0150(12) Uani 1 1 d U
H19C H 0.1897 0.1333 0.7293 0.018 Uiso 1 1 d R
H19D H 0.0841 0.0931 0.7217 0.018 Uiso 1 1 d R
O20 O 0.0498(6) 0.1375(5) 0.8914(4) 0.0195(13) Uani 1 1 d U
H20C H 0.1181 0.1604 0.8750 0.023 Uiso 1 1 d R
H20D H 0.0652 0.0959 0.9427 0.023 Uiso 1 1 d R
O21 O 0.0710(9) 0.5351(7) 0.9754(6) 0.070(2) Uani 1 1 d U
H21C H -0.0010 0.5751 0.9488 0.084 Uiso 1 1 d R
H21D H 0.1068 0.5747 0.9937 0.084 Uiso 1 1 d R
O22 O 0.9195(6) 0.2085(5) 0.4753(4) 0.0196(13) Uani 1 1 d U
H22C H 0.9692 0.1662 0.4493 0.023 Uiso 1 1 d R
H22D H 0.8420 0.2308 0.4526 0.023 Uiso 1 1 d R
O23 O 0.9249(6) 0.1347(5) 0.6585(4) 0.0170(12) Uani 1 1 d U
H23C H 0.8559 0.1114 0.6647 0.020 Uiso 1 1 d R
H23D H 0.9359 0.1601 0.6049 0.020 Uiso 1 1 d R
O24 O 0.3302(6) 0.5270(5) 0.3794(4) 0.0234(15) Uani 1 1 d U
H24C H 0.3775 0.5681 0.3834 0.028 Uiso 1 1 d R
H24D H 0.2883 0.5125 0.4260 0.028 Uiso 1 1 d R
O25 O 0.8361(7) 0.6812(6) 0.8869(5) 0.043(2) Uani 1 1 d U
H25C H 0.7876 0.6523 0.8663 0.052 Uiso 1 1 d R
H25D H 0.7970 0.6997 0.9296 0.052 Uiso 1 1 d R
O26 O 0.6784(6) -0.1614(5) 0.7443(4) 0.0154(12) Uani 1 1 d U
H26C H 0.6618 -0.1532 0.6918 0.018 Uiso 1 1 d R
H26D H 0.7037 -0.1073 0.7475 0.018 Uiso 1 1 d R
C1 C 0.1721(8) 0.3209(7) 0.3927(5) 0.0132(16) Uani 1 1 d U
H1A H 0.1928 0.3775 0.3450 0.016 Uiso 1 1 calc R
H1B H 0.1296 0.2786 0.3696 0.016 Uiso 1 1 calc R
C2 C 0.2981(8) 0.2484(7) 0.4406(5) 0.0103(15) Uani 1 1 d U
C3 C 0.8001(8) -0.0132(7) 0.4536(5) 0.0094(15) Uani 1 1 d U
H3A H 0.8690 0.0188 0.4235 0.011 Uiso 1 1 calc R
H3B H 0.8231 -0.0889 0.4540 0.011 Uiso 1 1 calc R
C4 C 0.7944(8) -0.0074(7) 0.5442(5) 0.0106(14) Uani 1 1 d U
C5 C 0.9869(9) -0.1172(7) 0.8707(5) 0.0134(16) Uani 1 1 d U
H5A H 1.0562 -0.0827 0.8742 0.016 Uiso 1 1 calc R
H5B H 1.0032 -0.1855 0.9164 0.016 Uiso 1 1 calc R
C6 C 0.8525(9) -0.0438(7) 0.8822(5) 0.0112(15) Uani 1 1 d U
C7 C 0.4724(8) 0.1574(7) 1.0662(5) 0.0104(15) Uani 1 1 d U
H7A H 0.4809 0.2225 1.0780 0.012 Uiso 1 1 calc R
H7B H 0.4244 0.1205 1.1130 0.012 Uiso 1 1 calc R
C8 C 0.3949(8) 0.1893(7) 0.9837(5) 0.0091(15) Uani 1 1 d U
C9 C -0.0327(9) 0.4118(7) 0.7761(5) 0.0150(16) Uani 1 1 d U
H9A H -0.0684 0.4900 0.7529 0.018 Uiso 1 1 calc R
H9B H -0.1067 0.3791 0.7876 0.018 Uiso 1 1 calc R
C10 C 0.0566(9) 0.3684(7) 0.7113(6) 0.0143(15) Uani 1 1 d U
C11 C 0.3857(9) 0.6507(7) 0.6684(6) 0.0183(16) Uani 1 1 d U
C12 C 0.1877(10) 0.6116(7) 0.7667(6) 0.0182(15) Uani 1 1 d U
C13 C 0.3351(9) 0.7357(7) 0.7981(6) 0.0152(16) Uani 1 1 d U
C14 C 0.5624(10) 0.5802(7) 0.7988(6) 0.0161(16) Uani 1 1 d U
C15 C 0.4158(9) 0.4524(7) 0.7643(6) 0.0148(14) Uani 1 1 d U
N1 N 0.0791(7) 0.3719(6) 0.4521(4) 0.0110(13) Uani 1 1 d U
H1C H 0.0038 0.3503 0.4565 0.013 Uiso 1 1 calc R
H1D H 0.0573 0.4448 0.4301 0.013 Uiso 1 1 calc R
N2 N 0.3080(7) 0.2449(6) 0.5189(4) 0.0118(13) Uani 1 1 d U
N3 N 0.6724(7) 0.0445(6) 0.4081(4) 0.0100(13) Uani 1 1 d U
H3C H 0.6365 -0.0038 0.3960 0.012 Uiso 1 1 calc R
H3D H 0.6858 0.0915 0.3580 0.012 Uiso 1 1 calc R
N4 N 0.6880(7) 0.0605(6) 0.5607(4) 0.0108(12) Uani 1 1 d U
N5 N 0.9906(7) -0.1382(6) 0.7869(4) 0.0167(14) Uani 1 1 d U
H5C H 0.9869 -0.2070 0.7949 0.020 Uiso 1 1 calc R
H5D H 1.0679 -0.1312 0.7615 0.020 Uiso 1 1 calc R
N6 N 0.7768(7) -0.0023(6) 0.8151(4) 0.0110(12) Uani 1 1 d U
N7 N 0.6066(7) 0.0850(6) 1.0623(4) 0.0121(14) Uani 1 1 d U
H7C H 0.6127 0.0186 1.0995 0.015 Uiso 1 1 calc R
H7D H 0.6683 0.1120 1.0779 0.015 Uiso 1 1 calc R
N8 N 0.4548(7) 0.1432(5) 0.9261(4) 0.0090(12) Uani 1 1 d U
N9 N 0.0423(7) 0.3870(6) 0.8568(5) 0.0164(14) Uani 1 1 d U
H9C H -0.0064 0.3623 0.9020 0.020 Uiso 1 1 calc R
H9D H 0.0583 0.4481 0.8614 0.020 Uiso 1 1 calc R
N10 N 0.1709(7) 0.3078(6) 0.7402(4) 0.0113(12) Uani 1 1 d U
N11 N 0.3901(8) 0.6892(7) 0.5958(5) 0.0240(18) Uani 1 1 d U
N12 N 0.0775(8) 0.6268(7) 0.7518(5) 0.0254(18) Uani 1 1 d U
N13 N 0.3104(7) 0.8254(6) 0.7978(5) 0.0156(16) Uani 1 1 d U
N14 N 0.3678(8) 0.5296(6) 0.8971(5) 0.0166(14) Uani 1 1 d U
N15 N 0.6735(9) 0.5732(7) 0.8036(6) 0.032(2) Uani 1 1 d U
N16 N 0.2645(8) 0.7084(6) 0.0558(5) 0.0192(18) Uani 1 1 d U
N17 N 0.4404(7) 0.3732(6) 0.7452(5) 0.0156(13) Uani 1 1 d U

loop_
_atom_site_aniso_label
_atom_site_aniso_U_11
_atom_site_aniso_U_22
_atom_site_aniso_U_33
_atom_site_aniso_U_23
_atom_site_aniso_U_13
_atom_site_aniso_U_12
Cu1 0.0082(6) 0.0103(5) 0.0061(5) -0.0036(5) -0.0009(4) 0.0002(4)
Cu2 0.0088(6) 0.0091(5) 0.0058(5) -0.0013(5) -0.0014(4) 0.0010(4)
Cu3 0.0097(6) 0.0114(5) 0.0059(5) -0.0028(5) -0.0005(4) 0.0022(4)
Cu4 0.0101(6) 0.0120(6) 0.0056(5) -0.0029(5) -0.0013(4) 0.0009(4)
Cu5 0.0086(6) 0.0152(6) 0.0059(5) -0.0049(5) -0.0013(4) 0.0025(4)
Fe1 0.0135(7) 0.0079(6) 0.0113(6) -0.0031(6) 0.0031(5) -0.0026(5)
Nd1 0.0119(3) 0.0118(3) 0.0103(3) -0.0039(2) -0.00012(19) -0.0007(2)
O1 0.011(2) 0.013(2) 0.007(2) -0.008(2) 0.002(2) -0.001(2)
O2 0.011(2) 0.014(2) 0.006(2) -0.0034(19) -0.0046(18) 0.0010(19)
O3 0.012(2) 0.016(2) 0.009(2) -0.004(2) 0.0027(19) -0.002(2)
O4 0.011(2) 0.016(2) 0.007(2) -0.0068(18) 0.0006(18) -0.0027(18)
O5 0.013(3) 0.018(2) 0.007(2) -0.005(2) -0.001(2) 0.002(2)
O6 0.009(2) 0.014(2) 0.007(2) -0.0046(19) 0.0021(18) 0.0022(18)
O7 0.016(2) 0.018(2) 0.010(2) -0.006(2) 0.001(2) -0.001(2)
O8 0.010(2) 0.013(2) 0.0078(19) -0.0025(18) -0.0008(17) -0.0013(17)
O9 0.011(2) 0.013(2) 0.011(2) -0.004(2) 0.001(2) 0.002(2)
O10 0.012(2) 0.013(2) 0.009(2) -0.0066(18) 0.0018(18) 0.0005(18)
O11 0.030(4) 0.022(3) 0.018(3) -0.004(3) 0.004(3) 0.000(3)
O12 0.029(4) 0.015(3) 0.024(4) -0.011(3) -0.004(3) -0.001(3)
O13 0.023(4) 0.028(4) 0.039(4) -0.009(3) 0.007(3) -0.007(3)
O14 0.021(4) 0.029(4) 0.030(4) -0.011(3) 0.000(3) -0.011(3)
O15 0.021(3) 0.018(3) 0.010(3) 0.000(2) 0.001(2) -0.008(2)
O16 0.013(3) 0.014(3) 0.019(3) -0.002(3) -0.002(2) -0.005(2)
O17 0.024(3) 0.025(3) 0.023(3) -0.003(3) 0.002(3) -0.010(3)
O18 0.017(3) 0.012(3) 0.006(3) 0.002(2) 0.000(2) -0.005(2)
O19 0.015(3) 0.013(2) 0.017(2) -0.003(2) -0.005(2) -0.003(2)
O20 0.021(3) 0.018(2) 0.013(2) 0.001(2) 0.003(2) -0.003(2)
O21 0.061(4) 0.066(4) 0.063(4) -0.010(4) -0.006(3) 0.005(3)
O22 0.018(3) 0.021(3) 0.020(3) -0.008(2) -0.004(2) -0.003(2)
O23 0.016(2) 0.023(2) 0.015(2) -0.006(2) 0.003(2) -0.009(2)
O24 0.017(3) 0.027(3) 0.025(3) -0.002(3) 0.007(3) -0.011(3)
O25 0.036(5) 0.062(5) 0.026(4) -0.022(4) 0.011(3) 0.004(4)
O26 0.022(3) 0.015(2) 0.012(2) -0.008(2) 0.001(2) -0.004(2)
C1 0.009(3) 0.020(3) 0.007(3) -0.001(3) 0.003(3) -0.001(3)
C2 0.007(3) 0.013(3) 0.009(3) -0.001(3) 0.000(2) -0.002(2)
C3 0.010(3) 0.013(3) 0.008(3) -0.006(3) 0.002(2) -0.004(2)
C4 0.010(3) 0.014(3) 0.009(3) -0.005(2) 0.002(2) -0.005(2)
C5 0.013(3) 0.016(3) 0.007(3) -0.004(3) -0.002(3) 0.004(3)
C6 0.010(3) 0.013(3) 0.008(3) 0.000(3) -0.003(2) -0.001(3)
C7 0.013(3) 0.010(3) 0.008(3) -0.004(3) -0.001(3) -0.003(3)
C8 0.011(3) 0.008(3) 0.008(3) -0.001(3) -0.001(2) -0.003(2)
C9 0.014(3) 0.015(3) 0.010(3) -0.001(3) 0.002(3) 0.002(3)
C10 0.013(3) 0.013(3) 0.012(3) -0.001(2) 0.002(2) 0.002(2)
C11 0.018(3) 0.015(3) 0.022(3) -0.007(3) 0.004(3) -0.003(3)
C12 0.021(3) 0.016(3) 0.019(3) -0.009(3) 0.001(3) -0.003(3)
C13 0.014(3) 0.017(3) 0.015(3) -0.005(3) 0.003(3) -0.006(3)
C14 0.016(3) 0.015(3) 0.017(3) -0.005(3) 0.004(3) -0.002(3)
C15 0.015(3) 0.014(2) 0.015(2) -0.005(2) 0.003(2) -0.001(2)
N1 0.007(3) 0.014(3) 0.010(3) -0.003(2) -0.001(2) 0.000(2)
N2 0.009(2) 0.014(2) 0.009(2) -0.001(2) 0.001(2) 0.000(2)
N3 0.011(3) 0.015(3) 0.004(3) -0.003(2) 0.001(2) -0.005(2)
N4 0.011(2) 0.013(2) 0.010(2) -0.004(2) 0.001(2) -0.005(2)
N5 0.015(3) 0.021(3) 0.012(3) -0.004(2) -0.002(2) -0.004(2)
N6 0.013(2) 0.013(2) 0.006(2) -0.006(2) 0.000(2) 0.001(2)
N7 0.014(3) 0.015(3) 0.006(3) -0.007(2) -0.004(2) 0.001(2)
N8 0.012(2) 0.010(2) 0.006(2) -0.006(2) 0.000(2) 0.000(2)
N9 0.018(3) 0.017(3) 0.014(2) -0.009(2) 0.002(2) -0.001(2)
N10 0.012(2) 0.011(2) 0.010(2) -0.003(2) 0.003(2) -0.001(2)
N11 0.030(4) 0.023(4) 0.019(4) -0.005(3) 0.003(3) -0.009(3)
N12 0.020(4) 0.024(4) 0.031(4) -0.007(3) 0.004(3) -0.005(3)
N13 0.012(4) 0.019(4) 0.018(4) -0.008(3) -0.002(3) -0.003(3)
N14 0.017(3) 0.016(3) 0.019(3) -0.008(2) 0.001(2) -0.005(2)
N15 0.025(4) 0.027(4) 0.035(4) 0.003(4) 0.009(4) -0.006(4)
N16 0.017(4) 0.014(4) 0.020(4) -0.001(4) 0.001(3) 0.002(3)
N17 0.015(2) 0.014(2) 0.017(2) -0.005(2) 0.004(2) -0.003(2)

loop_
_atom_type_symbol
_atom_type_description
_atom_type_scat_dispersion_real
_atom_type_scat_dispersion_imag
_atom_type_scat_source
C C 0.0033 0.0016 'International Tables Vol C Tables 4.2.6.8 and 6.1.1.4'
H H 0.0000 0.0000 'International Tables Vol C Tables 4.2.6.8 and 6.1.1.4'
N N 0.0061 0.0033 'International Tables Vol C Tables 4.2.6.8 and 6.1.1.4'
O O 0.0106 0.0060 'International Tables Vol C Tables 4.2.6.8 and 6.1.1.4'
Cu Cu 0.3201 1.2651 'International Tables Vol C Tables 4.2.6.8 and 6.1.1.4'
Fe Fe 0.3463 0.8444 'International Tables Vol C Tables 4.2.6.8 and 6.1.1.4'
Nd Nd -0.1943 3.0179 'International Tables Vol C Tables 4.2.6.8 and 6.1.1.4'

loop_
_geom_angle_atom_site_label_1
_geom_angle_atom_site_label_2
_geom_angle_atom_site_label_3
_geom_angle
N4 Cu1 O2 91.7(3)
N4 Cu1 O1 176.0(3)
O2 Cu1 O1 84.4(2)
N4 Cu1 N3 82.2(3)
O2 Cu1 N3 168.0(3)
O1 Cu1 N3 101.5(3)
N2 Cu2 O10 89.4(3)
N2 Cu2 O9 169.6(3)
O10 Cu2 O9 84.4(2)
N2 Cu2 N1 83.4(3)
O10 Cu2 N1 170.0(3)
O9 Cu2 N1 101.6(3)
N2 Cu2 O17 102.3(3)
O10 Cu2 O17 93.2(2)
O9 Cu2 O17 86.4(2)
N1 Cu2 O17 95.2(3)
N10 Cu3 O7 171.2(3)
N10 Cu3 O8 92.9(3)
O7 Cu3 O8 84.8(2)
N10 Cu3 N9 82.6(3)
O7 Cu3 N9 99.5(3)
O8 Cu3 N9 175.6(3)
N10 Cu3 H20C 84.5
O7 Cu3 H20C 103.9
O8 Cu3 H20C 89.2
N9 Cu3 H20C 90.7
O6 Cu4 N8 90.1(3)
O6 Cu4 O5 84.4(2)
N8 Cu4 O5 168.4(3)
O6 Cu4 N7 172.5(3)
N8 Cu4 N7 82.9(3)
O5 Cu4 N7 102.0(3)
N6 Cu5 O4 93.4(3)
N6 Cu5 O3 177.0(3)
O4 Cu5 O3 83.8(2)
N6 Cu5 N5 81.5(3)
O4 Cu5 N5 174.9(3)
O3 Cu5 N5 101.2(3)
N6 Cu5 H23C 88.7
O4 Cu5 H23C 66.7
O3 Cu5 H23C 91.3
N5 Cu5 H23C 113.6
N6 Cu5 H26D 74.7
O4 Cu5 H26D 78.1
O3 Cu5 H26D 103.4
N5 Cu5 H26D 99.8
H23C Cu5 H26D 140.0
N14 Fe1 C13 96.8(4)
N14 Fe1 C15 93.7(4)
C13 Fe1 C15 169.4(4)
N14 Fe1 C14 93.2(4)
C13 Fe1 C14 88.3(4)
C15 Fe1 C14 91.3(4)
N14 Fe1 C12 96.2(4)
C13 Fe1 C12 89.0(4)
C15 Fe1 C12 89.6(4)
C14 Fe1 C12 170.4(4)
N14 Fe1 C11 177.3(4)
C13 Fe1 C11 85.9(4)
C15 Fe1 C11 83.5(4)
C14 Fe1 C11 86.7(4)
C12 Fe1 C11 84.0(4)
O4 Nd1 O6 72.88(18)
O4 Nd1 O10 135.26(19)
O6 Nd1 O10 135.48(18)
O4 Nd1 O2 68.96(18)
O6 Nd1 O2 134.88(18)
O10 Nd1 O2 68.08(18)
O4 Nd1 O18 72.10(18)
O6 Nd1 O18 73.46(19)
O10 Nd1 O18 83.80(19)
O2 Nd1 O18 72.64(18)
O4 Nd1 O15 87.24(19)
O6 Nd1 O15 134.77(19)
O10 Nd1 O15 86.82(19)
O2 Nd1 O15 66.39(19)
O18 Nd1 O15 138.53(19)
O4 Nd1 O8 135.06(18)
O6 Nd1 O8 67.92(17)
O10 Nd1 O8 69.79(18)
O2 Nd1 O8 129.50(18)
O18 Nd1 O8 76.39(18)
O15 Nd1 O8 136.58(19)
O4 Nd1 N17 141.8(2)
O6 Nd1 N17 102.0(2)
O10 Nd1 N17 75.1(2)
O2 Nd1 N17 122.8(2)
O18 Nd1 N17 144.2(2)
O15 Nd1 N17 69.5(2)
O8 Nd1 N17 69.4(2)
O4 Nd1 O16 77.05(19)
O6 Nd1 O16 67.36(18)
O10 Nd1 O16 139.65(18)
O2 Nd1 O16 123.91(18)
O18 Nd1 O16 135.60(18)
O15 Nd1 O16 68.78(19)
O8 Nd1 O16 106.16(18)
N17 Nd1 O16 66.6(2)
C2 O1 Cu1 108.0(5)
N2 O2 Cu1 107.9(4)
N2 O2 Nd1 121.6(4)
Cu1 O2 Nd1 124.6(3)
C4 O3 Cu5 107.3(5)
N4 O4 Cu5 109.3(4)
N4 O4 Nd1 126.4(4)
Cu5 O4 Nd1 124.2(3)
C6 O5 Cu4 107.7(5)
N6 O6 Cu4 109.5(4)
N6 O6 Nd1 122.0(4)
Cu4 O6 Nd1 125.5(3)
C8 O7 Cu3 108.4(5)
N8 O8 Cu3 107.7(4)
N8 O8 Nd1 119.1(4)
Cu3 O8 Nd1 119.1(2)
C10 O9 Cu2 107.5(5)
N10 O10 Cu2 107.9(4)
N10 O10 Nd1 120.7(5)
Cu2 O10 Nd1 125.4(3)
H19C O19 H19D 108.3
H20C O20 H20D 107.7
H21C O21 H21D 108.3
H22C O22 H22D 108.6
H23C O23 H23D 108.0
H24C O24 H24D 108.0
H25C O25 H25D 108.5
H26C O26 H26D 108.9
N1 C1 C2 110.1(7)
N1 C1 H1A 109.7
C2 C1 H1A 109.7
N1 C1 H1B 109.7
C2 C1 H1B 109.7
H1A C1 H1B 108.2
N2 C2 O1 123.0(8)
N2 C2 C1 116.7(8)
O1 C2 C1 120.2(7)
N3 C3 C4 111.1(7)
N3 C3 H3A 109.4
C4 C3 H3A 109.4
N3 C3 H3B 109.4
C4 C3 H3B 109.4
H3A C3 H3B 108.0
O3 C4 N4 124.5(8)
O3 C4 C3 121.3(7)
N4 C4 C3 114.2(8)
N5 C5 C6 110.0(7)
N5 C5 H5A 109.7
C6 C5 H5A 109.7
N5 C5 H5B 109.7
C6 C5 H5B 109.7
H5A C5 H5B 108.2
N6 C6 O5 124.0(8)
N6 C6 C5 115.2(8)
O5 C6 C5 120.8(7)
N7 C7 C8 111.7(7)
N7 C7 H7A 109.3
C8 C7 H7A 109.3
N7 C7 H7B 109.3
C8 C7 H7B 109.3
H7A C7 H7B 107.9
O7 C8 N8 123.8(8)
O7 C8 C7 121.5(7)
N8 C8 C7 114.7(8)
N9 C9 C10 110.2(7)
N9 C9 H9A 109.6
C10 C9 H9A 109.6
N9 C9 H9B 109.6
C10 C9 H9B 109.6
H9A C9 H9B 108.1
N10 C10 O9 124.5(8)
N10 C10 C9 115.2(8)
O9 C10 C9 120.3(8)
N11 C11 Fe1 178.6(9)
N12 C12 Fe1 178.9(9)
N13 C13 Fe1 177.2(9)
N15 C14 Fe1 178.5(9)
N17 C15 Fe1 178.0(8)
C1 N1 Cu2 111.1(5)
C1 N1 H1C 109.4
Cu2 N1 H1C 109.4
C1 N1 H1D 109.4
Cu2 N1 H1D 109.4
H1C N1 H1D 108.0
C2 N2 O2 115.4(7)
C2 N2 Cu2 118.6(6)
O2 N2 Cu2 126.0(5)
C3 N3 Cu1 111.6(5)
C3 N3 H3C 109.3
Cu1 N3 H3C 109.3
C3 N3 H3D 109.3
Cu1 N3 H3D 109.3
H3C N3 H3D 108.0
C4 N4 O4 114.8(7)
C4 N4 Cu1 120.0(6)
O4 N4 Cu1 124.7(5)
C5 N5 Cu5 111.4(5)
C5 N5 H5C 109.4
Cu5 N5 H5C 109.4
C5 N5 H5D 109.4
Cu5 N5 H5D 109.4
H5C N5 H5D 108.0
C6 N6 O6 114.3(7)
C6 N6 Cu5 120.1(6)
O6 N6 Cu5 125.6(5)
C7 N7 Cu4 110.4(5)
C7 N7 H7C 109.6
Cu4 N7 H7C 109.6
C7 N7 H7D 109.6
Cu4 N7 H7D 109.6
H7C N7 H7D 108.1
C8 N8 O8 115.1(7)
C8 N8 Cu4 117.9(6)
O8 N8 Cu4 126.0(5)
C9 N9 Cu3 110.3(5)
C9 N9 H9C 109.6
Cu3 N9 H9C 109.6
C9 N9 H9D 109.6
Cu3 N9 H9D 109.6
H9C N9 H9D 108.1
C10 N10 O10 114.8(7)
C10 N10 Cu3 119.5(6)
O10 N10 Cu3 125.5(5)
O11 N14 Fe1 177.5(7)
O14 N16 O13 121.3(9)
O14 N16 O12 119.6(8)
O13 N16 O12 119.1(8)
C15 N17 Nd1 178.5(8)

loop_
_geom_bond_atom_site_label_1
_geom_bond_atom_site_label_2
_geom_bond_distance
Cu1 N4 1.904(7)
Cu1 O2 1.927(6)
Cu1 O1 1.932(6)
Cu1 N3 2.008(7)
Cu2 N2 1.925(7)
Cu2 O10 1.936(6)
Cu2 O9 1.946(6)
Cu2 N1 1.989(7)
Cu2 O17 2.406(6)
Cu3 N10 1.901(7)
Cu3 O7 1.930(6)
Cu3 O8 1.948(6)
Cu3 N9 1.996(7)
Cu3 H20C 1.9943
Cu4 O6 1.911(6)
Cu4 N8 1.921(7)
Cu4 O5 1.943(6)
Cu4 N7 2.005(7)
Cu5 N6 1.923(7)
Cu5 O4 1.933(6)
Cu5 O3 1.975(6)
Cu5 N5 2.024(7)
Cu5 H23C 1.9169
Cu5 H26D 1.8901
Fe1 N14 1.655(8)
Fe1 C13 1.925(9)
Fe1 C15 1.931(9)
Fe1 C14 1.941(10)
Fe1 C12 1.946(10)
Fe1 C11 1.952(10)
Nd1 O4 2.497(6)
Nd1 O6 2.503(6)
Nd1 O10 2.526(6)
Nd1 O2 2.561(6)
Nd1 O18 2.591(6)
Nd1 O15 2.601(6)
Nd1 O8 2.600(5)
Nd1 N17 2.637(7)
Nd1 O16 2.710(6)
O1 C2 1.305(10)
O2 N2 1.408(9)
O3 C4 1.274(10)
O4 N4 1.384(9)
O5 C6 1.300(10)
O6 N6 1.402(9)
O7 C8 1.277(10)
O8 N8 1.393(9)
O9 C10 1.295(10)
O10 N10 1.416(8)
O11 N14 1.146(9)
O12 N16 1.283(10)
O13 N16 1.238(10)
O14 N16 1.232(10)
O19 H19C 0.8500
O19 H19D 0.8502
O20 H20C 0.8500
O20 H20D 0.8500
O21 H21C 0.8500
O21 H21D 0.8501
O22 H22C 0.8497
O22 H22D 0.8500
O23 H23C 0.8500
O23 H23D 0.8500
O24 H24C 0.8500
O24 H24D 0.8501
O25 H25C 0.8501
O25 H25D 0.8498
O26 H26C 0.8500
O26 H26D 0.8500
C1 N1 1.502(10)
C1 C2 1.503(12)
C1 H1A 0.9700
C1 H1B 0.9700
C2 N2 1.272(11)
C3 N3 1.464(11)
C3 C4 1.495(11)
C3 H3A 0.9700
C3 H3B 0.9700
C4 N4 1.299(11)
C5 N5 1.467(11)
C5 C6 1.514(11)
C5 H5A 0.9700
C5 H5B 0.9700
C6 N6 1.277(11)
C7 N7 1.480(10)
C7 C8 1.497(11)
C7 H7A 0.9700
C7 H7B 0.9700
C8 N8 1.308(10)
C9 N9 1.475(11)
C9 C10 1.505(11)
C9 H9A 0.9700
C9 H9B 0.9700
C10 N10 1.271(11)
C11 N11 1.144(11)
C12 N12 1.142(12)
C13 N13 1.152(11)
C14 N15 1.145(12)
C15 N17 1.148(11)
N1 H1C 0.9000
N1 H1D 0.9000
N3 H3C 0.9000
N3 H3D 0.9000
N5 H5C 0.9000
N5 H5D 0.9000
N7 H7C 0.9000
N7 H7D 0.9000
N9 H9C 0.9000
N9 H9D 0.9000

loop_
_geom_hbond_atom_site_label_D
_geom_hbond_atom_site_label_H
_geom_hbond_atom_site_label_A
_geom_hbond_distance_DH
_geom_hbond_distance_HA
_geom_hbond_distance_DA
_geom_hbond_angle_DHA
_geom_hbond_site_symmetry_A
O19 H19D O23 0.85 1.87 2.718(9) 175.6 1_455
O20 H20D O5 0.85 1.94 2.714(8) 151.5 2_657
O21 H21D O14 0.85 1.97 2.817(13) 175.1 1_556
O21 H21C O25 0.85 1.99 2.837(12) 174.4 1_455
O22 H22C O3 0.85 2.01 2.854(8) 170.4 2_756
O22 H22D N11 0.85 2.44 3.283(11) 170.8 2_666
O24 H24C O15 0.85 2.01 2.833(9) 163.7 2_666
O25 H25D O7 0.85 1.91 2.762(9) 175.0 2_667
N1 H1C O22 0.90 2.23 3.015(9) 145.2 1_455
N1 H1D O9 0.90 2.07 2.965(9) 170.9 2_566
N3 H3C O18 0.90 2.38 3.032(9) 129.7 2_656
N3 H3C O2 0.90 2.43 3.252(9) 151.5 2_656
N5 H5C N12 0.90 2.45 3.230(11) 145.2 1_645
N5 H5C O25 0.90 2.57 3.247(11) 132.1 1_545
N7 H7C N8 0.90 2.60 3.230(10) 128.2 2_657
N7 H7C O8 0.90 2.36 3.214(9) 159.0 2_657
N7 H7C O18 0.90 2.66 3.203(8) 120.1 2_657
N7 H7D N13 0.90 2.45 3.127(10) 132.5 2_667
N9 H9C O14 0.90 2.15 3.004(10) 157.7 2_566
O19 H19C O10 0.85 1.95 2.801(8) 175.6 .
O19 H19C N10 0.85 2.34 3.059(9) 142.3 .
O20 H20C N10 0.85 2.62 3.270(9) 134.2 .
O23 H23C O4 0.85 2.12 2.945(8) 164.7 .
O23 H23C N6 0.85 2.68 3.245(9) 124.8 .
O23 H23D O22 0.85 2.02 2.847(8) 165.3 .
O24 H24D O17 0.85 2.00 2.824(9) 164.2 .
O25 H25C N15 0.85 2.25 3.094(13) 175.0 .
O26 H26D O4 0.85 2.41 3.026(8) 130.1 .
O26 H26D N6 0.85 2.31 3.111(10) 156.3 .
N9 H9D N12 0.90 2.57 3.258(11) 133.9 .
N9 H9D O21 0.90 2.49 3.221(13) 138.6 .

loop_
_geom_torsion_atom_site_label_1
_geom_torsion_atom_site_label_2
_geom_torsion_atom_site_label_3
_geom_torsion_atom_site_label_4
_geom_torsion
O2 Cu1 O1 C2 9.1(5)
N3 Cu1 O1 C2 178.5(5)
N4 Cu1 O2 N2 170.9(5)
O1 Cu1 O2 N2 -10.0(5)
N3 Cu1 O2 N2 -130.0(12)
N4 Cu1 O2 Nd1 17.9(4)
O1 Cu1 O2 Nd1 -162.9(3)
N3 Cu1 O2 Nd1 77.1(14)
O4 Nd1 O2 N2 -167.8(5)
O6 Nd1 O2 N2 158.1(4)
O10 Nd1 O2 N2 24.9(5)
O18 Nd1 O2 N2 115.2(5)
O15 Nd1 O2 N2 -71.4(5)
O8 Nd1 O2 N2 60.4(6)
N17 Nd1 O2 N2 -28.9(6)
O16 Nd1 O2 N2 -111.1(5)
O4 Nd1 O2 Cu1 -18.4(3)
O6 Nd1 O2 Cu1 -52.5(4)
O10 Nd1 O2 Cu1 174.4(4)
O18 Nd1 O2 Cu1 -95.4(3)
O15 Nd1 O2 Cu1 78.0(3)
O8 Nd1 O2 Cu1 -150.1(3)
N17 Nd1 O2 Cu1 120.5(3)
O16 Nd1 O2 Cu1 38.4(4)
O4 Cu5 O3 C4 -3.7(5)
N5 Cu5 O3 C4 175.5(5)
N6 Cu5 O4 N4 -175.2(5)
O3 Cu5 O4 N4 3.6(5)
N6 Cu5 O4 Nd1 2.8(4)
O3 Cu5 O4 Nd1 -178.4(3)
O6 Nd1 O4 N4 170.2(6)
O10 Nd1 O4 N4 31.7(7)
O2 Nd1 O4 N4 14.8(5)
O18 Nd1 O4 N4 92.5(6)
O15 Nd1 O4 N4 -51.0(5)
O8 Nd1 O4 N4 140.2(5)
N17 Nd1 O4 N4 -102.0(6)
O16 Nd1 O4 N4 -119.8(6)
O6 Nd1 O4 Cu5 -7.4(3)
O10 Nd1 O4 Cu5 -145.9(3)
O2 Nd1 O4 Cu5 -162.9(4)
O18 Nd1 O4 Cu5 -85.1(3)
O15 Nd1 O4 Cu5 131.4(3)
O8 Nd1 O4 Cu5 -37.5(4)
N17 Nd1 O4 Cu5 80.4(4)
O16 Nd1 O4 Cu5 62.5(3)
O6 Cu4 O5 C6 0.7(6)
N8 Cu4 O5 C6 62.9(15)
N7 Cu4 O5 C6 176.7(6)
N8 Cu4 O6 N6 -172.2(5)
O5 Cu4 O6 N6 -2.5(5)
N8 Cu4 O6 Nd1 27.4(4)
O5 Cu4 O6 Nd1 -162.9(3)
O4 Nd1 O6 N6 12.9(5)
O10 Nd1 O6 N6 151.2(5)
O2 Nd1 O6 N6 46.0(6)
O18 Nd1 O6 N6 88.7(5)
O15 Nd1 O6 N6 -55.0(6)
O8 Nd1 O6 N6 170.4(6)
N17 Nd1 O6 N6 -128.0(5)
O16 Nd1 O6 N6 -69.9(5)
O4 Nd1 O6 Cu4 171.0(4)
O10 Nd1 O6 Cu4 -50.7(5)
O2 Nd1 O6 Cu4 -155.9(3)
O18 Nd1 O6 Cu4 -113.2(3)
O15 Nd1 O6 Cu4 103.1(4)
O8 Nd1 O6 Cu4 -31.5(3)
N17 Nd1 O6 Cu4 30.1(4)
O16 Nd1 O6 Cu4 88.2(3)
O8 Cu3 O7 C8 4.0(6)
N9 Cu3 O7 C8 -175.1(6)
N10 Cu3 O8 N8 166.9(5)
O7 Cu3 O8 N8 -4.6(4)
N10 Cu3 O8 Nd1 27.3(3)
O7 Cu3 O8 Nd1 -144.1(3)
O4 Nd1 O8 N8 59.4(6)
O6 Nd1 O8 N8 28.3(5)
O10 Nd1 O8 N8 -166.0(5)
O2 Nd1 O8 N8 159.0(4)
O18 Nd1 O8 N8 105.7(5)
O15 Nd1 O8 N8 -104.3(5)
N17 Nd1 O8 N8 -84.9(5)
O16 Nd1 O8 N8 -28.3(5)
O4 Nd1 O8 Cu3 -165.6(2)
O6 Nd1 O8 Cu3 163.3(4)
O10 Nd1 O8 Cu3 -31.0(3)
O2 Nd1 O8 Cu3 -66.0(4)
O18 Nd1 O8 Cu3 -119.3(3)
O15 Nd1 O8 Cu3 30.7(4)
N17 Nd1 O8 Cu3 50.1(3)
O16 Nd1 O8 Cu3 106.7(3)
N2 Cu2 O9 C10 62.2(18)
O10 Cu2 O9 C10 8.4(6)
N1 Cu2 O9 C10 -179.8(6)
O17 Cu2 O9 C10 -85.2(6)
N2 Cu2 O10 N10 179.8(5)
O9 Cu2 O10 N10 -8.6(5)
N1 Cu2 O10 N10 -135.6(14)
O17 Cu2 O10 N10 77.5(5)
N2 Cu2 O10 Nd1 27.1(4)
O9 Cu2 O10 Nd1 -161.3(3)
N1 Cu2 O10 Nd1 71.8(16)
O17 Cu2 O10 Nd1 -75.2(3)
O4 Nd1 O10 N10 163.7(4)
O6 Nd1 O10 N10 48.3(6)
O2 Nd1 O10 N10 -179.2(5)
O18 Nd1 O10 N10 107.0(5)
O15 Nd1 O10 N10 -113.4(5)
O8 Nd1 O10 N10 29.3(5)
N17 Nd1 O10 N10 -43.8(5)
O16 Nd1 O10 N10 -62.1(6)
O4 Nd1 O10 Cu2 -46.8(4)
O6 Nd1 O10 Cu2 -162.3(3)
O2 Nd1 O10 Cu2 -29.8(3)
O18 Nd1 O10 Cu2 -103.5(3)
O15 Nd1 O10 Cu2 36.0(3)
O8 Nd1 O10 Cu2 178.7(4)
N17 Nd1 O10 Cu2 105.6(4)
O16 Nd1 O10 Cu2 87.3(4)
Cu1 O1 C2 N2 -6.6(10)
Cu1 O1 C2 C1 172.6(6)
N1 C1 C2 N2 -2.6(11)
N1 C1 C2 O1 178.2(7)
Cu5 O3 C4 N4 3.4(10)
Cu5 O3 C4 C3 -178.3(6)
N3 C3 C4 O3 171.0(7)
N3 C3 C4 N4 -10.5(11)
Cu4 O5 C6 N6 1.6(11)
Cu4 O5 C6 C5 -179.8(7)
N5 C5 C6 N6 -9.4(11)
N5 C5 C6 O5 171.9(8)
Cu3 O7 C8 N8 -2.6(10)
Cu3 O7 C8 C7 179.5(6)
N7 C7 C8 O7 -178.0(7)
N7 C7 C8 N8 4.0(11)
Cu2 O9 C10 N10 -6.8(11)
Cu2 O9 C10 C9 175.5(7)
N9 C9 C10 N10 8.8(12)
N9 C9 C10 O9 -173.3(8)
C2 C1 N1 Cu2 3.0(9)
N2 Cu2 N1 C1 -2.2(6)
O10 Cu2 N1 C1 -47.2(18)
O9 Cu2 N1 C1 -172.9(5)
O17 Cu2 N1 C1 99.7(6)
O1 C2 N2 O2 -2.1(12)
C1 C2 N2 O2 178.8(7)
O1 C2 N2 Cu2 180.0(6)
C1 C2 N2 Cu2 0.8(11)
Cu1 O2 N2 C2 9.5(8)
Nd1 O2 N2 C2 163.4(6)
Cu1 O2 N2 Cu2 -172.7(4)
Nd1 O2 N2 Cu2 -18.8(8)
O10 Cu2 N2 C2 173.8(7)
O9 Cu2 N2 C2 120.3(15)
N1 Cu2 N2 C2 0.8(7)
O17 Cu2 N2 C2 -93.1(7)
O10 Cu2 N2 O2 -4.0(6)
O9 Cu2 N2 O2 -57.5(19)
N1 Cu2 N2 O2 -176.9(7)
O17 Cu2 N2 O2 89.2(6)
C4 C3 N3 Cu1 7.5(9)
N4 Cu1 N3 C3 -2.6(5)
O2 Cu1 N3 C3 -62.6(15)
O1 Cu1 N3 C3 179.0(5)
O3 C4 N4 O4 -0.4(12)
C3 C4 N4 O4 -178.8(6)
O3 C4 N4 Cu1 -172.6(6)
C3 C4 N4 Cu1 9.0(10)
Cu5 O4 N4 C4 -2.9(8)
Nd1 O4 N4 C4 179.2(5)
Cu5 O4 N4 Cu1 168.8(4)
Nd1 O4 N4 Cu1 -9.1(8)
O2 Cu1 N4 C4 165.9(7)
N3 Cu1 N4 C4 -3.7(7)
O2 Cu1 N4 O4 -5.5(6)
N3 Cu1 N4 O4 -175.1(6)
C6 C5 N5 Cu5 14.2(9)
N6 Cu5 N5 C5 -11.7(6)
O3 Cu5 N5 C5 169.6(6)
O5 C6 N6 O6 -3.9(12)
C5 C6 N6 O6 177.5(7)
O5 C6 N6 Cu5 178.2(6)
C5 C6 N6 Cu5 -0.5(11)
Cu4 O6 N6 C6 4.0(8)
Nd1 O6 N6 C6 165.2(6)
Cu4 O6 N6 Cu5 -178.2(4)
Nd1 O6 N6 Cu5 -17.0(8)
O4 Cu5 N6 C6 -173.6(7)
N5 Cu5 N6 C6 7.1(7)
O4 Cu5 N6 O6 8.7(6)
N5 Cu5 N6 O6 -170.7(7)
C8 C7 N7 Cu4 7.0(9)
N8 Cu4 N7 C7 -11.1(6)
O5 Cu4 N7 C7 179.6(5)
O7 C8 N8 O8 -1.4(12)
C7 C8 N8 O8 176.6(6)
O7 C8 N8 Cu4 167.8(6)
C7 C8 N8 Cu4 -14.2(10)
Cu3 O8 N8 C8 4.5(8)
Nd1 O8 N8 C8 144.0(6)
Cu3 O8 N8 Cu4 -163.7(4)
Nd1 O8 N8 Cu4 -24.1(8)
O6 Cu4 N8 C8 -168.0(6)
O5 Cu4 N8 C8 130.4(12)
N7 Cu4 N8 C8 14.7(6)
O6 Cu4 N8 O8 -0.2(6)
O5 Cu4 N8 O8 -61.8(15)
N7 Cu4 N8 O8 -177.4(6)
C10 C9 N9 Cu3 -14.8(9)
N10 Cu3 N9 C9 12.8(6)
O7 Cu3 N9 C9 -175.8(6)
O9 C10 N10 O10 -0.5(13)
C9 C10 N10 O10 177.3(7)
O9 C10 N10 Cu3 -175.6(7)
C9 C10 N10 Cu3 2.2(11)
Cu2 O10 N10 C10 7.5(9)
Nd1 O10 N10 C10 161.7(6)
Cu2 O10 N10 Cu3 -177.7(4)
Nd1 O10 N10 Cu3 -23.5(8)
O8 Cu3 N10 C10 171.5(7)
N9 Cu3 N10 C10 -8.8(7)
O8 Cu3 N10 O10 -3.1(6)
N9 Cu3 N10 O10 176.6(7)
